data_7215314
loop_
_publ_author_name
'Wu, Hua'
'Liu, Hai-Yan'
'Liu, Bo'
'Yang, Jin'
'Liu, Ying-Ying'
'Ma, Jian-Fang'
'Liu, Yun-Yu'
'Bai, Hong-Ye'

_publ_section_title
;
 Two unprecedented 3D metal--organic polyrotaxane frameworks based on a
 new flexible tri(imidazole) ligand
;
_journal_issue 10
_journal_name_full CrystEngComm
_journal_page_first 3402
_journal_paper_doi 10.1039/c0ce00908c
_journal_volume 13
_journal_year 2011
_chemical_formula_moiety 'C70 H50 Cd3 Cl2 N14 O8, 4(H2 O)'
_chemical_formula_sum 'C70 H58 Cd3 Cl2 N14 O12'
_chemical_formula_weight 1695.40
_chemical_name_systematic
;
?
;
_space_group_IT_number 2
_symmetry_cell_setting triclinic
_symmetry_space_group_name_Hall '-P 1'
_symmetry_space_group_name_H-M 'P -1'
_atom_sites_solution_hydrogens geom
_atom_sites_solution_primary direct
_atom_sites_solution_secondary difmap
_audit_creation_method SHELXL-97
_cell_angle_alpha 109.992(3)
_cell_angle_beta 94.333(3)
_cell_angle_gamma 90.490(2)
_cell_formula_units_Z 1
_cell_length_a 10.1750(3)
_cell_length_b 13.2890(4)
_cell_length_c 15.7120(7)
_cell_measurement_reflns_used 7230
_cell_measurement_temperature 293(2)
_cell_measurement_theta_max 25.4
_cell_measurement_theta_min 4.3
_cell_volume 1989.44(13)
_computing_cell_refinement CrysAlis
_computing_data_collection 'CrysAlis (Oxford Diffraction, 2006)'
_computing_data_reduction CrysAlis
_computing_structure_refinement 'SHELXL-97 (Sheldrick, 1997)'
_computing_structure_solution 'SHELXS-97 (Sheldrick, 1997)'
_diffrn_ambient_temperature 293(2)
_diffrn_detector_area_resol_mean 10.0
_diffrn_measured_fraction_theta_full 0.992
_diffrn_measured_fraction_theta_max 0.991
_diffrn_measurement_device_type 'Oxford Diffraction Gemini R Ultra'
_diffrn_measurement_method '\w scan'
_diffrn_radiation_monochromator graphite
_diffrn_radiation_source 'fine-focus sealed tube'
_diffrn_radiation_type MoK\a
_diffrn_radiation_wavelength 0.71069
_diffrn_reflns_av_R_equivalents 0.0525
_diffrn_reflns_av_sigmaI/netI 0.0927
_diffrn_reflns_limit_h_max 11
_diffrn_reflns_limit_h_min -12
_diffrn_reflns_limit_k_max 16
_diffrn_reflns_limit_k_min -16
_diffrn_reflns_limit_l_max 18
_diffrn_reflns_limit_l_min -18
_diffrn_reflns_number 17654
_diffrn_reflns_theta_full 25.00
_diffrn_reflns_theta_max 25.35
_diffrn_reflns_theta_min 4.28
_exptl_absorpt_coefficient_mu 0.925
_exptl_absorpt_correction_T_max 0.841
_exptl_absorpt_correction_T_min 0.789
_exptl_absorpt_correction_type multi-scan
_exptl_absorpt_process_details
;
CrysAlis (Oxford Diffraction, 2006)
;
_exptl_crystal_colour colorless
_exptl_crystal_density_diffrn 1.415
_exptl_crystal_density_method 'not measured'
_exptl_crystal_description block
_exptl_crystal_F_000 850
_exptl_crystal_size_max 0.25
_exptl_crystal_size_mid 0.21
_exptl_crystal_size_min 0.19
_refine_diff_density_max 0.936
_refine_diff_density_min -0.626
_refine_diff_density_rms 0.086
_refine_ls_extinction_method none
_refine_ls_goodness_of_fit_ref 0.915
_refine_ls_hydrogen_treatment constr
_refine_ls_matrix_type full
_refine_ls_number_parameters 457
_refine_ls_number_reflns 7230
_refine_ls_number_restraints 1
_refine_ls_restrained_S_all 0.929
_refine_ls_R_factor_all 0.0853
_refine_ls_R_factor_gt 0.0431
_refine_ls_shift/su_max 0.001
_refine_ls_shift/su_mean 0.000
_refine_ls_structure_factor_coef Fsqd
_refine_ls_weighting_details 'calc w=1/[\s^2^(Fo^2^)+(0.0519P)^2^+0.0000P] where P=(Fo^2^+2Fc^2^)/3'
_refine_ls_weighting_scheme calc
_refine_ls_wR_factor_gt 0.0958
_refine_ls_wR_factor_ref 0.1048
_reflns_number_gt 4435
_reflns_number_total 7230
_reflns_threshold_expression >2sigma(I)
_cod_data_source_file c0ce00908c.txt
_cod_data_source_block compound-2
_cod_depositor_comments
;
The following automatic conversions were performed:

'_symmetry_cell_setting' value 'Triclinic' changed to 'triclinic'
according to
/usr/data/users/saulius/automatic-downloads/retrospective/RSC/lib/dictionaries/cif_core.dic
dictionary named 'cif_core.dic' version 2.4.2 from 2011-04-26.

Automatic conversion script
Id: cif_fix_values 2281 2013-09-26 08:29:07Z andrius 
;
_cod_original_cell_volume 1989.44(12)
_cod_original_sg_symbol_Hall '-p 1 '
_cod_original_sg_symbol_H-M 'p -1'
_cod_database_code 7215314

loop_
_symmetry_equiv_pos_as_xyz
'x, y, z'
'-x, -y, -z'

loop_
_atom_site_label
_atom_site_type_symbol
_atom_site_fract_x
_atom_site_fract_y
_atom_site_fract_z
_atom_site_U_iso_or_equiv
_atom_site_adp_type
_atom_site_occupancy
_atom_site_symmetry_multiplicity
_atom_site_calc_flag
_atom_site_refinement_flags
Cd1 Cd 0.5000 -0.5000 0.0000 0.03594(16) Uani 1 2 d S
Cd2 Cd -0.20219(4) 0.58437(3) -0.16781(2) 0.03836(14) Uani 1 1 d .
C1 C 0.2253(5) 0.0224(4) -0.3443(3) 0.0421(13) Uani 1 1 d .
C2 C 0.2624(6) 0.0838(5) -0.2558(4) 0.0613(18) Uani 1 1 d .
H2 H 0.3370 0.0665 -0.2263 0.074 Uiso 1 1 calc R
C3 C 0.1912(6) 0.1710(5) -0.2095(4) 0.0607(17) Uani 1 1 d .
H3 H 0.2170 0.2110 -0.1492 0.073 Uiso 1 1 calc R
C4 C 0.0826(5) 0.1980(4) -0.2528(4) 0.0441(13) Uani 1 1 d .
C5 C 0.0460(6) 0.1397(4) -0.3422(4) 0.0577(17) Uani 1 1 d .
H5 H -0.0266 0.1591 -0.3720 0.069 Uiso 1 1 calc R
C6 C 0.1169(6) 0.0518(4) -0.3879(4) 0.0636(18) Uani 1 1 d .
H6 H 0.0915 0.0124 -0.4484 0.076 Uiso 1 1 calc R
C7 C -0.0233(6) 0.3099(4) -0.1156(4) 0.0531(15) Uani 1 1 d .
H7 H -0.0012 0.2721 -0.0768 0.064 Uiso 1 1 calc R
C8 C -0.0918(5) 0.4006(4) -0.0965(4) 0.0488(14) Uani 1 1 d .
H8 H -0.1241 0.4366 -0.0407 0.059 Uiso 1 1 calc R
C9 C -0.0460(5) 0.3617(4) -0.2334(4) 0.0422(13) Uani 1 1 d .
H9 H -0.0399 0.3642 -0.2915 0.051 Uiso 1 1 calc R
C10 C 0.3137(5) -0.1091(4) -0.4792(3) 0.0411(13) Uani 1 1 d .
C11 C 0.3364(6) -0.0396(4) -0.5248(4) 0.0519(15) Uani 1 1 d .
H11 H 0.3361 0.0339 -0.4943 0.062 Uiso 1 1 calc R
C12 C 0.3597(5) -0.0783(4) -0.6160(4) 0.0492(14) Uani 1 1 d .
H12 H 0.3746 -0.0301 -0.6458 0.059 Uiso 1 1 calc R
C13 C 0.3612(5) -0.1855(4) -0.6629(3) 0.0399(12) Uani 1 1 d .
C14 C 0.3369(7) -0.2547(4) -0.6181(4) 0.0613(17) Uani 1 1 d .
H14 H 0.3363 -0.3281 -0.6495 0.074 Uiso 1 1 calc R
C15 C 0.3135(7) -0.2189(4) -0.5286(4) 0.0609(17) Uani 1 1 d .
H15 H 0.2972 -0.2680 -0.5001 0.073 Uiso 1 1 calc R
C16 C 0.3677(6) -0.1761(4) -0.8192(4) 0.0604(17) Uani 1 1 d .
H16 H 0.3380 -0.1072 -0.8081 0.072 Uiso 1 1 calc R
C17 C 0.4007(7) -0.2447(5) -0.8994(4) 0.0693(19) Uani 1 1 d .
H17 H 0.3981 -0.2305 -0.9535 0.083 Uiso 1 1 calc R
C18 C 0.4286(5) -0.3241(4) -0.8032(4) 0.0437(13) Uani 1 1 d .
H18 H 0.4486 -0.3754 -0.7766 0.052 Uiso 1 1 calc R
C19 C 0.2975(6) -0.1466(4) -0.3376(3) 0.0460(14) Uani 1 1 d .
C20 C 0.4185(6) -0.1809(4) -0.3117(4) 0.0554(15) Uani 1 1 d .
H23 H 0.4968 -0.1554 -0.3251 0.066 Uiso 1 1 calc R
C21 C 0.4206(6) -0.2527(4) -0.2664(4) 0.0530(15) Uani 1 1 d .
H22 H 0.5010 -0.2763 -0.2498 0.064 Uiso 1 1 calc R
C22 C 0.3054(5) -0.2902(4) -0.2450(4) 0.0422(13) Uani 1 1 d .
C23 C 0.1866(6) -0.2559(5) -0.2689(5) 0.0689(19) Uani 1 1 d .
H20 H 0.1089 -0.2804 -0.2538 0.083 Uiso 1 1 calc R
C24 C 0.1828(6) -0.1841(5) -0.3161(5) 0.0722(19) Uani 1 1 d .
H19 H 0.1021 -0.1613 -0.3331 0.087 Uiso 1 1 calc R
C25 C 0.2168(6) -0.4479(6) -0.2105(5) 0.076(2) Uani 1 1 d .
H24 H 0.1405 -0.4641 -0.2499 0.092 Uiso 1 1 calc R
C26 C 0.2585(6) -0.4996(5) -0.1548(4) 0.068(2) Uani 1 1 d .
H25 H 0.2141 -0.5575 -0.1478 0.081 Uiso 1 1 calc R
C27 C 0.4041(5) -0.3758(4) -0.1378(3) 0.0438(13) Uani 1 1 d .
H26 H 0.4799 -0.3317 -0.1187 0.053 Uiso 1 1 calc R
C28 C -0.1283(7) 0.9871(5) -0.0364(5) 0.087(2) Uani 1 1 d .
H30 H -0.2153 0.9797 -0.0611 0.105 Uiso 1 1 calc R
C29 C -0.0540(7) 0.8988(4) -0.0520(4) 0.0604(17) Uani 1 1 d .
C30 C 0.0755(7) 0.9113(5) -0.0162(6) 0.088(3) Uani 1 1 d .
H29 H 0.1278 0.8519 -0.0271 0.105 Uiso 1 1 calc R
C31 C -0.1096(8) 0.7886(5) -0.1082(4) 0.0646(18) Uani 1 1 d .
C32 C -0.5511(6) 0.4890(5) -0.4244(4) 0.0561(15) Uani 1 1 d .
H34 H -0.5856 0.4808 -0.3739 0.067 Uiso 1 1 calc R
C33 C -0.4193(6) 0.5153(4) -0.4214(3) 0.0452(14) Uani 1 1 d .
C34 C -0.3684(6) 0.5252(5) -0.4976(4) 0.0585(16) Uani 1 1 d .
H33 H -0.2790 0.5416 -0.4961 0.070 Uiso 1 1 calc R
C35 C -0.3309(6) 0.5331(4) -0.3358(4) 0.0436(14) Uani 1 1 d .
N1 N 0.2949(5) -0.0721(3) -0.3859(3) 0.0502(12) Uani 1 1 d .
N2 N 0.0067(4) 0.2849(3) -0.2038(3) 0.0402(10) Uani 1 1 d .
N3 N -0.1064(4) 0.4317(3) -0.1701(3) 0.0401(10) Uani 1 1 d .
N4 N 0.3859(4) -0.2265(3) -0.7573(3) 0.0399(10) Uani 1 1 d .
N5 N 0.4392(4) -0.3394(3) -0.8885(3) 0.0450(11) Uani 1 1 d .
N6 N 0.3083(4) -0.3657(3) -0.1990(3) 0.0453(11) Uani 1 1 d .
N7 N 0.3780(4) -0.4543(3) -0.1087(3) 0.0448(11) Uani 1 1 d .
O1 O -0.0400(4) 0.7105(3) -0.1108(3) 0.0675(12) Uani 1 1 d .
O2 O -0.2253(5) 0.7795(3) -0.1459(3) 0.0787(14) Uani 1 1 d .
O1W O 0.7451(8) -0.1069(7) -0.2719(7) 0.197(4) Uani 1 1 d .
O3 O -0.3846(4) 0.5343(3) -0.2660(3) 0.0491(9) Uani 1 1 d .
O2W O -0.0008(9) 0.4341(11) -0.4320(8) 0.264(6) Uani 1 1 d D
O4 O -0.2099(4) 0.5486(4) -0.3339(3) 0.0699(12) Uani 1 1 d D
Cl1 Cl -0.30011(12) 0.62146(10) -0.01675(8) 0.0442(3) Uani 1 1 d .

loop_
_atom_site_aniso_label
_atom_site_aniso_U_11
_atom_site_aniso_U_22
_atom_site_aniso_U_33
_atom_site_aniso_U_23
_atom_site_aniso_U_13
_atom_site_aniso_U_12
Cd1 0.0476(3) 0.0365(3) 0.0251(3) 0.0120(2) 0.0039(2) 0.0084(2)
Cd2 0.0486(3) 0.0303(2) 0.0331(2) 0.00714(16) 0.00199(18) 0.00475(16)
C1 0.059(3) 0.037(3) 0.033(3) 0.014(2) 0.007(3) 0.022(2)
C2 0.067(4) 0.062(4) 0.042(4) 0.005(3) -0.011(3) 0.035(3)
C3 0.072(4) 0.058(4) 0.036(3) -0.003(3) -0.006(3) 0.026(3)
C4 0.050(3) 0.039(3) 0.041(3) 0.010(2) 0.006(3) 0.019(2)
C5 0.071(4) 0.056(4) 0.036(3) 0.005(3) -0.008(3) 0.026(3)
C6 0.085(4) 0.052(4) 0.037(3) -0.003(3) -0.008(3) 0.028(3)
C7 0.072(4) 0.054(3) 0.039(3) 0.021(3) 0.015(3) 0.025(3)
C8 0.063(4) 0.043(3) 0.036(3) 0.007(3) 0.012(3) 0.019(3)
C9 0.049(3) 0.040(3) 0.038(3) 0.015(3) 0.004(3) 0.008(3)
C10 0.057(3) 0.034(3) 0.032(3) 0.011(2) 0.005(2) 0.016(2)
C11 0.090(4) 0.029(3) 0.035(3) 0.007(2) 0.008(3) 0.006(3)
C12 0.075(4) 0.036(3) 0.042(3) 0.018(3) 0.017(3) 0.008(3)
C13 0.051(3) 0.037(3) 0.030(3) 0.008(2) 0.007(2) 0.006(2)
C14 0.118(5) 0.028(3) 0.036(3) 0.006(3) 0.023(3) 0.012(3)
C15 0.113(5) 0.037(3) 0.039(3) 0.017(3) 0.025(3) 0.016(3)
C16 0.101(5) 0.041(3) 0.044(4) 0.018(3) 0.019(3) 0.026(3)
C17 0.123(6) 0.055(4) 0.038(4) 0.022(3) 0.022(4) 0.033(4)
C18 0.059(3) 0.039(3) 0.034(3) 0.014(2) 0.007(3) 0.009(3)
C19 0.070(4) 0.036(3) 0.033(3) 0.011(2) 0.014(3) 0.027(3)
C20 0.055(4) 0.058(4) 0.067(4) 0.037(3) 0.017(3) 0.016(3)
C21 0.053(4) 0.061(4) 0.057(4) 0.035(3) 0.006(3) 0.023(3)
C22 0.051(3) 0.043(3) 0.039(3) 0.022(3) 0.006(3) 0.016(3)
C23 0.059(4) 0.097(5) 0.079(5) 0.065(4) 0.013(3) 0.012(4)
C24 0.058(4) 0.097(5) 0.086(5) 0.060(4) 0.016(4) 0.032(4)
C25 0.063(4) 0.098(5) 0.088(5) 0.064(4) -0.025(4) -0.013(4)
C26 0.063(4) 0.082(4) 0.077(5) 0.056(4) -0.019(4) -0.018(3)
C27 0.051(3) 0.048(3) 0.034(3) 0.017(3) -0.002(3) 0.002(3)
C28 0.078(5) 0.054(4) 0.106(6) 0.002(4) -0.015(4) -0.008(4)
C29 0.088(5) 0.030(3) 0.055(4) 0.003(3) 0.007(3) -0.016(3)
C30 0.085(5) 0.041(4) 0.121(7) 0.010(4) -0.008(5) 0.000(3)
C31 0.100(5) 0.045(4) 0.050(4) 0.015(3) 0.022(4) -0.018(4)
C32 0.069(4) 0.069(4) 0.030(3) 0.015(3) 0.006(3) 0.000(3)
C33 0.063(4) 0.044(3) 0.027(3) 0.011(2) 0.004(3) 0.007(3)
C34 0.054(4) 0.081(4) 0.043(4) 0.025(3) 0.002(3) -0.003(3)
C35 0.063(4) 0.029(3) 0.036(3) 0.008(2) 0.002(3) 0.009(3)
N1 0.085(3) 0.039(2) 0.032(3) 0.017(2) 0.013(2) 0.029(2)
N2 0.052(3) 0.029(2) 0.036(3) 0.0061(19) 0.003(2) 0.0100(19)
N3 0.047(3) 0.035(2) 0.036(3) 0.009(2) 0.004(2) 0.0110(19)
N4 0.058(3) 0.029(2) 0.030(2) 0.0059(19) 0.011(2) 0.0083(19)
N5 0.060(3) 0.042(3) 0.033(3) 0.011(2) 0.010(2) 0.008(2)
N6 0.056(3) 0.052(3) 0.035(3) 0.024(2) 0.004(2) 0.012(2)
N7 0.057(3) 0.045(3) 0.038(3) 0.022(2) 0.002(2) 0.007(2)
O1 0.081(3) 0.034(2) 0.077(3) 0.003(2) 0.021(2) -0.003(2)
O2 0.105(4) 0.049(3) 0.075(3) 0.018(2) -0.020(3) -0.016(2)
O1W 0.202(8) 0.204(8) 0.245(10) 0.180(8) -0.092(7) -0.043(6)
O3 0.059(2) 0.053(2) 0.034(2) 0.0146(18) -0.0008(19) 0.0071(18)
O2W 0.144(7) 0.439(18) 0.256(13) 0.172(13) 0.054(8) 0.068(9)
O4 0.068(3) 0.098(3) 0.041(2) 0.023(2) -0.007(2) -0.004(2)
Cl1 0.0524(8) 0.0436(7) 0.0335(7) 0.0088(6) 0.0072(6) 0.0003(6)

loop_
_atom_type_symbol
_atom_type_description
_atom_type_scat_dispersion_real
_atom_type_scat_dispersion_imag
_atom_type_scat_source
C C 0.0033 0.0016 'International Tables Vol C Tables 4.2.6.8 and 6.1.1.4'
H H 0.0000 0.0000 'International Tables Vol C Tables 4.2.6.8 and 6.1.1.4'
N N 0.0061 0.0033 'International Tables Vol C Tables 4.2.6.8 and 6.1.1.4'
O O 0.0106 0.0060 'International Tables Vol C Tables 4.2.6.8 and 6.1.1.4'
Cd Cd -0.8075 1.2024 'International Tables Vol C Tables 4.2.6.8 and 6.1.1.4'
Cl Cl 0.1484 0.1585 'International Tables Vol C Tables 4.2.6.8 and 6.1.1.4'

loop_
_geom_angle_atom_site_label_1
_geom_angle_atom_site_label_2
_geom_angle_atom_site_label_3
_geom_angle
_geom_angle_site_symmetry_1
_geom_angle_site_symmetry_3
N7 Cd1 N7 180 2_645 .
N7 Cd1 N5 89.29(15) 2_645 2_644
N7 Cd1 N5 90.71(15) . 2_644
N7 Cd1 N5 90.71(15) 2_645 1_556
N7 Cd1 N5 89.29(15) . 1_556
N5 Cd1 N5 180 2_644 1_556
N7 Cd1 Cl1 91.36(12) 2_645 1_645
N7 Cd1 Cl1 88.64(12) . 1_645
N5 Cd1 Cl1 95.80(11) 2_644 1_645
N5 Cd1 Cl1 84.20(11) 1_556 1_645
N7 Cd1 Cl1 88.64(12) 2_645 2
N7 Cd1 Cl1 91.36(12) . 2
N5 Cd1 Cl1 84.20(11) 2_644 2
N5 Cd1 Cl1 95.80(11) 1_556 2
Cl1 Cd1 Cl1 180 1_645 2
O1 Cd2 N3 104.11(16) . .
O1 Cd2 O3 144.24(16) . .
N3 Cd2 O3 105.97(13) . .
O1 Cd2 O4 103.33(16) . .
N3 Cd2 O4 96.58(15) . .
O3 Cd2 O4 54.48(14) . .
O1 Cd2 O2 55.23(15) . .
N3 Cd2 O2 159.29(15) . .
O3 Cd2 O2 93.16(14) . .
O4 Cd2 O2 88.03(15) . .
O1 Cd2 Cl1 94.26(12) . .
N3 Cd2 Cl1 96.07(12) . .
O3 Cd2 Cl1 101.29(11) . .
O4 Cd2 Cl1 155.07(11) . .
O2 Cd2 Cl1 87.67(12) . .
O1 Cd2 C31 27.62(19) . .
N3 Cd2 C31 131.6(2) . .
O3 Cd2 C31 120.3(2) . .
O4 Cd2 C31 98.92(18) . .
O2 Cd2 C31 27.85(18) . .
Cl1 Cd2 C31 88.48(14) . .
O1 Cd2 C35 125.06(18) . .
N3 Cd2 C35 103.85(14) . .
O3 Cd2 C35 27.33(15) . .
O4 Cd2 C35 27.20(15) . .
O2 Cd2 C35 89.45(14) . .
Cl1 Cd2 C35 128.20(15) . .
C31 Cd2 C35 110.64(19) . .
C2 C1 C6 118.4(5) . .
C2 C1 N1 118.9(4) . .
C6 C1 N1 122.6(4) . .
C1 C2 C3 121.3(5) . .
C1 C2 H2 119.3 . .
C3 C2 H2 119.3 . .
C4 C3 C2 119.7(5) . .
C4 C3 H3 120.1 . .
C2 C3 H3 120.1 . .
C3 C4 C5 119.9(5) . .
C3 C4 N2 119.4(5) . .
C5 C4 N2 120.6(4) . .
C4 C5 C6 120.1(5) . .
C4 C5 H5 120.0 . .
C6 C5 H5 120.0 . .
C1 C6 C5 120.5(5) . .
C1 C6 H6 119.8 . .
C5 C6 H6 119.8 . .
C8 C7 N2 105.9(5) . .
C8 C7 H7 127.0 . .
N2 C7 H7 127.0 . .
C7 C8 N3 110.3(5) . .
C7 C8 H8 124.8 . .
N3 C8 H8 124.8 . .
N3 C9 N2 111.3(5) . .
N3 C9 H9 124.3 . .
N2 C9 H9 124.3 . .
C11 C10 C15 117.5(5) . .
C11 C10 N1 121.8(4) . .
C15 C10 N1 120.8(5) . .
C10 C11 C12 120.6(5) . .
C10 C11 H11 119.7 . .
C12 C11 H11 119.7 . .
C13 C12 C11 121.3(5) . .
C13 C12 H12 119.3 . .
C11 C12 H12 119.3 . .
C12 C13 C14 118.3(5) . .
C12 C13 N4 121.8(5) . .
C14 C13 N4 120.0(4) . .
C15 C14 C13 121.7(5) . .
C15 C14 H14 119.2 . .
C13 C14 H14 119.2 . .
C14 C15 C10 120.8(5) . .
C14 C15 H15 119.6 . .
C10 C15 H15 119.6 . .
C17 C16 N4 107.2(5) . .
C17 C16 H16 126.4 . .
N4 C16 H16 126.4 . .
C16 C17 N5 109.2(5) . .
C16 C17 H17 125.4 . .
N5 C17 H17 125.4 . .
N5 C18 N4 113.1(5) . .
N5 C18 H18 123.5 . .
N4 C18 H18 123.5 . .
C24 C19 C20 119.5(5) . .
C24 C19 N1 121.0(5) . .
C20 C19 N1 119.5(6) . .
C21 C20 C19 119.3(6) . .
C21 C20 H23 120.3 . .
C19 C20 H23 120.3 . .
C20 C21 C22 121.1(5) . .
C20 C21 H22 119.5 . .
C22 C21 H22 119.5 . .
C23 C22 C21 120.0(5) . .
C23 C22 N6 119.3(5) . .
C21 C22 N6 120.7(4) . .
C22 C23 C24 119.6(6) . .
C22 C23 H20 120.2 . .
C24 C23 H20 120.2 . .
C19 C24 C23 120.5(5) . .
C19 C24 H19 119.7 . .
C23 C24 H19 119.7 . .
C26 C25 N6 107.3(5) . .
C26 C25 H24 126.4 . .
N6 C25 H24 126.4 . .
C25 C26 N7 109.8(5) . .
C25 C26 H25 125.1 . .
N7 C26 H25 125.1 . .
N7 C27 N6 112.5(5) . .
N7 C27 H26 123.8 . .
N6 C27 H26 123.8 . .
C29 C28 C30 120.9(6) . 2_575
C29 C28 H30 119.6 . .
C30 C28 H30 119.6 2_575 .
C28 C29 C30 118.9(5) . .
C28 C29 C31 121.5(6) . .
C30 C29 C31 119.6(6) . .
C29 C30 C28 120.2(6) . 2_575
C29 C30 H29 119.9 . .
C28 C30 H29 119.9 2_575 .
O1 C31 O2 123.7(5) . .
O1 C31 C29 117.4(7) . .
O2 C31 C29 118.7(7) . .
O1 C31 Cd2 56.2(3) . .
O2 C31 Cd2 68.4(3) . .
C29 C31 Cd2 165.4(5) . .
C33 C32 C34 119.7(6) . 2_464
C33 C32 H34 120.1 . .
C34 C32 H34 120.1 2_464 .
C32 C33 C34 119.6(5) . .
C32 C33 C35 120.1(5) . .
C34 C33 C35 120.3(5) . .
C32 C34 C33 120.6(5) 2_464 .
C32 C34 H33 119.7 2_464 .
C33 C34 H33 119.7 . .
O4 C35 O3 121.5(5) . .
O4 C35 C33 121.0(6) . .
O3 C35 C33 117.5(5) . .
O4 C35 Cd2 65.9(3) . .
O3 C35 Cd2 55.7(2) . .
C33 C35 Cd2 171.0(4) . .
C10 N1 C1 122.1(4) . .
C10 N1 C19 119.4(4) . .
C1 N1 C19 114.2(4) . .
C9 N2 C7 106.4(4) . .
C9 N2 C4 127.1(5) . .
C7 N2 C4 126.5(4) . .
C9 N3 C8 106.0(4) . .
C9 N3 Cd2 130.7(4) . .
C8 N3 Cd2 123.0(3) . .
C18 N4 C16 105.8(4) . .
C18 N4 C13 126.9(4) . .
C16 N4 C13 127.3(4) . .
C18 N5 C17 104.8(4) . .
C18 N5 Cd1 126.4(3) . 1_554
C17 N5 Cd1 128.8(4) . 1_554
C27 N6 C25 105.3(4) . .
C27 N6 C22 127.5(5) . .
C25 N6 C22 127.1(4) . .
C27 N7 C26 105.1(4) . .
C27 N7 Cd1 126.8(3) . .
C26 N7 Cd1 128.1(3) . .
C31 O1 Cd2 96.2(4) . .
C31 O2 Cd2 83.8(4) . .
C35 O3 Cd2 97.0(3) . .
C35 O4 Cd2 86.9(3) . .
Cd2 Cl1 Cd1 121.13(4) . 1_465

loop_
_geom_bond_atom_site_label_1
_geom_bond_atom_site_label_2
_geom_bond_distance
_geom_bond_site_symmetry_2
Cd1 N7 2.286(4) 2_645
Cd1 N7 2.286(4) .
Cd1 N5 2.374(4) 2_644
Cd1 N5 2.374(4) 1_556
Cd1 Cl1 2.6695(13) 1_645
Cd1 Cl1 2.6695(13) 2
Cd2 O1 2.245(4) .
Cd2 N3 2.249(4) .
Cd2 O3 2.261(3) .
Cd2 O4 2.483(4) .
Cd2 O2 2.512(4) .
Cd2 Cl1 2.5367(14) .
Cd2 C31 2.686(6) .
Cd2 C35 2.716(5) .
C1 C2 1.372(7) .
C1 C6 1.385(7) .
C1 N1 1.424(6) .
C2 C3 1.383(7) .
C2 H2 0.9300 .
C3 C4 1.370(7) .
C3 H3 0.9300 .
C4 C5 1.372(7) .
C4 N2 1.421(6) .
C5 C6 1.385(7) .
C5 H5 0.9300 .
C6 H6 0.9300 .
C7 C8 1.352(7) .
C7 N2 1.369(7) .
C7 H7 0.9300 .
C8 N3 1.354(7) .
C8 H8 0.9300 .
C9 N3 1.304(6) .
C9 N2 1.358(6) .
C9 H9 0.9300 .
C10 C11 1.376(7) .
C10 C15 1.399(7) .
C10 N1 1.407(6) .
C11 C12 1.387(7) .
C11 H11 0.9300 .
C12 C13 1.363(7) .
C12 H12 0.9300 .
C13 C14 1.366(7) .
C13 N4 1.438(6) .
C14 C15 1.362(8) .
C14 H14 0.9300 .
C15 H15 0.9300 .
C16 C17 1.348(8) .
C16 N4 1.359(7) .
C16 H16 0.9300 .
C17 N5 1.383(7) .
C17 H17 0.9300 .
C18 N5 1.298(6) .
C18 N4 1.345(6) .
C18 H18 0.9300 .
C19 C24 1.375(8) .
C19 C20 1.396(7) .
C19 N1 1.438(7) .
C20 C21 1.371(7) .
C20 H23 0.9300 .
C21 C22 1.378(8) .
C21 H22 0.9300 .
C22 C23 1.366(7) .
C22 N6 1.422(6) .
C23 C24 1.394(8) .
C23 H20 0.9300 .
C24 H19 0.9300 .
C25 C26 1.335(8) .
C25 N6 1.384(7) .
C25 H24 0.9300 .
C26 N7 1.386(7) .
C26 H25 0.9300 .
C27 N7 1.308(6) .
C27 N6 1.356(6) .
C27 H26 0.9300 .
C28 C29 1.363(9) .
C28 C30 1.397(8) 2_575
C28 H30 0.9300 .
C29 C30 1.378(9) .
C29 C31 1.507(8) .
C30 C28 1.397(8) 2_575
C30 H29 0.9300 .
C31 O1 1.253(8) .
C31 O2 1.262(8) .
C32 C33 1.376(8) .
C32 C34 1.377(7) 2_464
C32 H34 0.9300 .
C33 C34 1.385(8) .
C33 C35 1.507(7) .
C34 C32 1.377(7) 2_464
C34 H33 0.9300 .
C35 O4 1.243(7) .
C35 O3 1.256(6) .
N5 Cd1 2.374(4) 1_554
Cl1 Cd1 2.6695(13) 1_465

loop_
_geom_torsion_atom_site_label_1
_geom_torsion_atom_site_label_2
_geom_torsion_atom_site_label_3
_geom_torsion_atom_site_label_4
_geom_torsion
_geom_torsion_site_symmetry_1
_geom_torsion_site_symmetry_4
C6 C1 C2 C3 2.4(10) . .
N1 C1 C2 C3 -174.2(6) . .
C1 C2 C3 C4 -1.1(11) . .
C2 C3 C4 C5 -0.9(10) . .
C2 C3 C4 N2 177.4(6) . .
C3 C4 C5 C6 1.5(10) . .
N2 C4 C5 C6 -176.7(6) . .
C2 C1 C6 C5 -1.7(10) . .
N1 C1 C6 C5 174.7(6) . .
C4 C5 C6 C1 -0.2(10) . .
N2 C7 C8 N3 0.8(6) . .
C15 C10 C11 C12 -0.8(8) . .
N1 C10 C11 C12 177.5(5) . .
C10 C11 C12 C13 -0.2(9) . .
C11 C12 C13 C14 1.0(8) . .
C11 C12 C13 N4 -179.6(5) . .
C12 C13 C14 C15 -0.9(9) . .
N4 C13 C14 C15 179.8(5) . .
C13 C14 C15 C10 -0.1(10) . .
C11 C10 C15 C14 0.9(9) . .
N1 C10 C15 C14 -177.4(6) . .
N4 C16 C17 N5 0.4(8) . .
C24 C19 C20 C21 1.0(9) . .
N1 C19 C20 C21 -179.5(5) . .
C19 C20 C21 C22 -0.8(9) . .
C20 C21 C22 C23 -0.1(9) . .
C20 C21 C22 N6 179.2(5) . .
C21 C22 C23 C24 0.9(10) . .
N6 C22 C23 C24 -178.4(6) . .
C20 C19 C24 C23 -0.1(10) . .
N1 C19 C24 C23 -179.7(6) . .
C22 C23 C24 C19 -0.8(11) . .
N6 C25 C26 N7 -1.7(8) . .
C30 C28 C29 C30 -1.0(13) 2_575 .
C30 C28 C29 C31 179.8(7) 2_575 .
C28 C29 C30 C28 1.0(13) . 2_575
C31 C29 C30 C28 -179.8(7) . 2_575
C28 C29 C31 O1 -172.1(7) . .
C30 C29 C31 O1 8.7(9) . .
C28 C29 C31 O2 4.2(10) . .
C30 C29 C31 O2 -175.0(7) . .
C28 C29 C31 Cd2 -112(2) . .
C30 C29 C31 Cd2 69(2) . .
N3 Cd2 C31 O1 5.4(5) . .
O3 Cd2 C31 O1 -155.6(3) . .
O4 Cd2 C31 O1 -101.7(4) . .
O2 Cd2 C31 O1 -169.9(6) . .
Cl1 Cd2 C31 O1 102.2(4) . .
C35 Cd2 C31 O1 -127.2(4) . .
O1 Cd2 C31 O2 169.9(6) . .
N3 Cd2 C31 O2 175.3(3) . .
O3 Cd2 C31 O2 14.3(5) . .
O4 Cd2 C31 O2 68.2(4) . .
Cl1 Cd2 C31 O2 -87.9(4) . .
C35 Cd2 C31 O2 42.7(4) . .
O1 Cd2 C31 C29 -68(2) . .
N3 Cd2 C31 C29 -63(2) . .
O3 Cd2 C31 C29 136(2) . .
O4 Cd2 C31 C29 -170(2) . .
O2 Cd2 C31 C29 122(2) . .
Cl1 Cd2 C31 C29 34(2) . .
C35 Cd2 C31 C29 165(2) . .
C34 C32 C33 C34 -1.3(10) 2_464 .
C34 C32 C33 C35 178.9(5) 2_464 .
C32 C33 C34 C32 1.3(10) . 2_464
C35 C33 C34 C32 -178.9(5) . 2_464
C32 C33 C35 O4 174.3(5) . .
C34 C33 C35 O4 -5.5(8) . .
C32 C33 C35 O3 -7.5(7) . .
C34 C33 C35 O3 172.6(5) . .
C32 C33 C35 Cd2 -47(3) . .
C34 C33 C35 Cd2 133(2) . .
O1 Cd2 C35 O4 41.5(4) . .
N3 Cd2 C35 O4 -77.2(3) . .
O3 Cd2 C35 O4 -175.3(5) . .
O2 Cd2 C35 O4 86.8(3) . .
Cl1 Cd2 C35 O4 173.4(3) . .
C31 Cd2 C35 O4 68.3(4) . .
O1 Cd2 C35 O3 -143.3(3) . .
N3 Cd2 C35 O3 98.1(3) . .
O4 Cd2 C35 O3 175.3(5) . .
O2 Cd2 C35 O3 -98.0(3) . .
Cl1 Cd2 C35 O3 -11.4(3) . .
C31 Cd2 C35 O3 -116.4(3) . .
O1 Cd2 C35 C33 -100(3) . .
N3 Cd2 C35 C33 141(3) . .
O3 Cd2 C35 C33 43(2) . .
O4 Cd2 C35 C33 -142(3) . .
O2 Cd2 C35 C33 -55(3) . .
Cl1 Cd2 C35 C33 32(3) . .
C31 Cd2 C35 C33 -73(3) . .
C11 C10 N1 C1 36.8(8) . .
C15 C10 N1 C1 -144.9(5) . .
C11 C10 N1 C19 -167.8(5) . .
C15 C10 N1 C19 10.5(8) . .
C2 C1 N1 C10 -147.5(6) . .
C6 C1 N1 C10 36.1(8) . .
C2 C1 N1 C19 55.9(7) . .
C6 C1 N1 C19 -120.5(6) . .
C24 C19 N1 C10 -102.7(7) . .
C20 C19 N1 C10 77.8(7) . .
C24 C19 N1 C1 54.6(7) . .
C20 C19 N1 C1 -125.0(5) . .
N3 C9 N2 C7 -0.2(6) . .
N3 C9 N2 C4 -177.9(4) . .
C8 C7 N2 C9 -0.4(6) . .
C8 C7 N2 C4 177.4(5) . .
C3 C4 N2 C9 138.4(6) . .
C5 C4 N2 C9 -43.3(8) . .
C3 C4 N2 C7 -38.9(8) . .
C5 C4 N2 C7 139.4(6) . .
N2 C9 N3 C8 0.7(6) . .
N2 C9 N3 Cd2 175.1(3) . .
C7 C8 N3 C9 -0.9(6) . .
C7 C8 N3 Cd2 -175.8(4) . .
O1 Cd2 N3 C9 -90.7(4) . .
O3 Cd2 N3 C9 69.7(5) . .
O4 Cd2 N3 C9 14.8(4) . .
O2 Cd2 N3 C9 -87.2(6) . .
Cl1 Cd2 N3 C9 173.3(4) . .
C31 Cd2 N3 C9 -93.3(5) . .
C35 Cd2 N3 C9 41.5(5) . .
O1 Cd2 N3 C8 82.8(4) . .
O3 Cd2 N3 C8 -116.7(4) . .
O4 Cd2 N3 C8 -171.6(4) . .
O2 Cd2 N3 C8 86.4(6) . .
Cl1 Cd2 N3 C8 -13.1(4) . .
C31 Cd2 N3 C8 80.2(5) . .
C35 Cd2 N3 C8 -144.9(4) . .
N5 C18 N4 C16 0.1(6) . .
N5 C18 N4 C13 178.5(4) . .
C17 C16 N4 C18 -0.3(7) . .
C17 C16 N4 C13 -178.7(5) . .
C12 C13 N4 C18 158.4(5) . .
C14 C13 N4 C18 -22.3(8) . .
C12 C13 N4 C16 -23.5(8) . .
C14 C13 N4 C16 155.8(6) . .
N4 C18 N5 C17 0.1(6) . .
N4 C18 N5 Cd1 -176.8(3) . 1_554
C16 C17 N5 C18 -0.3(7) . .
C16 C17 N5 Cd1 176.5(4) . 1_554
N7 C27 N6 C25 -2.0(7) . .
N7 C27 N6 C22 -179.2(5) . .
C26 C25 N6 C27 2.2(8) . .
C26 C25 N6 C22 179.4(6) . .
C23 C22 N6 C27 -149.5(6) . .
C21 C22 N6 C27 31.3(8) . .
C23 C22 N6 C25 33.9(9) . .
C21 C22 N6 C25 -145.3(6) . .
N6 C27 N7 C26 1.0(7) . .
N6 C27 N7 Cd1 -176.4(3) . .
C25 C26 N7 C27 0.5(8) . .
C25 C26 N7 Cd1 177.8(5) . .
N7 Cd1 N7 C27 156(87) 2_645 .
N5 Cd1 N7 C27 -111.0(5) 2_644 .
N5 Cd1 N7 C27 69.0(5) 1_556 .
Cl1 Cd1 N7 C27 -15.2(5) 1_645 .
Cl1 Cd1 N7 C27 164.8(5) 2 .
N7 Cd1 N7 C26 -21(87) 2_645 .
N5 Cd1 N7 C26 72.2(5) 2_644 .
N5 Cd1 N7 C26 -107.8(5) 1_556 .
Cl1 Cd1 N7 C26 168.0(5) 1_645 .
Cl1 Cd1 N7 C26 -12.0(5) 2 .
O2 C31 O1 Cd2 -11.3(7) . .
C29 C31 O1 Cd2 164.8(5) . .
N3 Cd2 O1 C31 -175.8(4) . .
O3 Cd2 O1 C31 37.6(5) . .
O4 Cd2 O1 C31 83.7(4) . .
O2 Cd2 O1 C31 5.7(4) . .
Cl1 Cd2 O1 C31 -78.5(4) . .
C35 Cd2 O1 C31 65.6(4) . .
O1 C31 O2 Cd2 10.1(6) . .
C29 C31 O2 Cd2 -165.9(5) . .
O1 Cd2 O2 C31 -5.7(4) . .
N3 Cd2 O2 C31 -9.9(7) . .
O3 Cd2 O2 C31 -167.7(4) . .
O4 Cd2 O2 C31 -113.4(4) . .
Cl1 Cd2 O2 C31 91.2(4) . .
C35 Cd2 O2 C31 -140.6(4) . .
O4 C35 O3 Cd2 5.1(5) . .
C33 C35 O3 Cd2 -173.1(4) . .
O1 Cd2 O3 C35 56.9(4) . .
N3 Cd2 O3 C35 -89.3(3) . .
O4 Cd2 O3 C35 -2.6(3) . .
O2 Cd2 O3 C35 82.7(3) . .
Cl1 Cd2 O3 C35 170.9(3) . .
C31 Cd2 O3 C35 76.0(3) . .
O3 C35 O4 Cd2 -4.6(5) . .
C33 C35 O4 Cd2 173.5(4) . .
O1 Cd2 O4 C35 -146.2(3) . .
N3 Cd2 O4 C35 107.6(3) . .
O3 Cd2 O4 C35 2.7(3) . .
O2 Cd2 O4 C35 -92.6(3) . .
Cl1 Cd2 O4 C35 -12.5(5) . .
C31 Cd2 O4 C35 -118.4(3) . .
O1 Cd2 Cl1 Cd1 -174.93(13) . 1_465
N3 Cd2 Cl1 Cd1 -70.23(11) . 1_465
O3 Cd2 Cl1 Cd1 37.43(11) . 1_465
O4 Cd2 Cl1 Cd1 49.9(3) . 1_465
O2 Cd2 Cl1 Cd1 130.20(12) . 1_465
C31 Cd2 Cl1 Cd1 158.05(19) . 1_465
C35 Cd2 Cl1 Cd1 42.73(14) . 1_465
